data_7054894
loop_
_publ_author_name
'Hameed, Aminah'
'Shafiq, Zahid'
'Yaqub, Muhammad'
'Hussain, Mazhar'
'Ahmad, Hafiz Badaruddin'
'Tahir, Muhammad Nawaz'
'Naseer, Muhammad Moazzam'

_publ_section_title
;
 Robustness of a thioamide {&#x22EF;H--N--C&#xE001;S}2synthon: synthesis
 and the effect of substituents on the formation of layered to cage-like
 supramolecular networks in coumarin--thiosemicarbazone hybrids
;
_journal_issue 8
_journal_name_full 'New J. Chem.'
_journal_page_first 6052
_journal_paper_doi 10.1039/C5NJ00734H
_journal_volume 39
_journal_year 2015
_chemical_formula_iupac 'C25 H21 N3 O3 S'
_chemical_formula_moiety 'C25 H21 N3 O3 S'
_chemical_formula_sum 'C25 H21 N3 O3 S'
_chemical_formula_weight 443.51
_chemical_name_systematic
(2E)-N-(3-methylphenyl)-2-{2-[(2-oxo-2H-chromen-3-yl)methoxy]benzylidene}hydrazinecarbothioamide
_space_group_crystal_system triclinic
_space_group_IT_number 2
_space_group_name_Hall '-P 1'
_space_group_name_H-M_alt 'P -1'
_symmetry_space_group_name_Hall '-P 1'
_symmetry_space_group_name_H-M 'P -1'
_atom_sites_solution_hydrogens geom
_atom_sites_solution_primary direct
_atom_sites_solution_secondary difmap
_audit_creation_method SHELXL-97
_audit_update_record
;
2015-03-24 deposited with the CCDC.
2015-06-02 downloaded from the CCDC.
;
_cell_angle_alpha 91.507(2)
_cell_angle_beta 98.145(3)
_cell_angle_gamma 94.768(2)
_cell_formula_units_Z 2
_cell_length_a 7.2519(3)
_cell_length_b 11.3182(5)
_cell_length_c 13.2908(7)
_cell_measurement_reflns_used 3847
_cell_measurement_temperature 296(2)
_cell_measurement_theta_max 27.000
_cell_measurement_theta_min 2.848
_cell_volume 1075.35(9)
_computing_cell_refinement 'SAINT (Bruker, 2007)'
_computing_data_collection 'APEX2 (Bruker, 2007)'
_computing_data_reduction 'SAINT (Bruker, 2007)'
_computing_molecular_graphics 'ORTEP-3 for Windows (Farrugia, 1997) and PLATON (Spek, 2009)'
_computing_publication_material
;
WinGX (Farrugia, 1999) and PLATON (Spek, 2009)
;
_computing_structure_refinement 'SHELXL97 (Sheldrick, 2008)'
_computing_structure_solution 'SHELXS97 (Sheldrick, 2008)'
_diffrn_ambient_temperature 296(2)
_diffrn_detector_area_resol_mean 7.70
_diffrn_measured_fraction_theta_full 0.998
_diffrn_measured_fraction_theta_max 0.998
_diffrn_measurement_device_type 'Bruker Kappa APEXII CCD'
_diffrn_measurement_method \w
_diffrn_radiation_monochromator graphite
_diffrn_radiation_source 'fine-focus sealed tube'
_diffrn_radiation_type MoK\a
_diffrn_radiation_wavelength 0.71073
_diffrn_reflns_av_R_equivalents 0.0267
_diffrn_reflns_av_unetI/netI 0.0232
_diffrn_reflns_limit_h_max 9
_diffrn_reflns_limit_h_min -9
_diffrn_reflns_limit_k_max 14
_diffrn_reflns_limit_k_min -14
_diffrn_reflns_limit_l_max 16
_diffrn_reflns_limit_l_min -16
_diffrn_reflns_number 16919
_diffrn_reflns_theta_full 27.00
_diffrn_reflns_theta_max 27.00
_diffrn_reflns_theta_min 2.848
_diffrn_standards_number 0
_exptl_absorpt_coefficient_mu 0.184
_exptl_absorpt_correction_T_max 0.957
_exptl_absorpt_correction_T_min 0.932
_exptl_absorpt_correction_type multi-scan
_exptl_absorpt_process_details '(SADABS; Bruker, 2005)'
_exptl_crystal_colour white
_exptl_crystal_density_diffrn 1.370
_exptl_crystal_density_method 'not measured'
_exptl_crystal_description prism
_exptl_crystal_F_000 1024
_exptl_crystal_size_max 0.40
_exptl_crystal_size_mid 0.30
_exptl_crystal_size_min 0.26
_refine_diff_density_max 0.215
_refine_diff_density_min -0.223
_refine_diff_density_rms 0.040
_refine_ls_extinction_method none
_refine_ls_goodness_of_fit_ref 1.023
_refine_ls_hydrogen_treatment constr
_refine_ls_matrix_type full
_refine_ls_number_parameters 290
_refine_ls_number_reflns 4689
_refine_ls_number_restraints 0
_refine_ls_restrained_S_all 1.023
_refine_ls_R_factor_all 0.0453
_refine_ls_R_factor_gt 0.0362
_refine_ls_shift/su_max 0.000
_refine_ls_shift/su_mean 0.000
_refine_ls_structure_factor_coef Fsqd
_refine_ls_weighting_details 'calc w=1/[\s^2^(Fo^2^)+(0.0525P)^2^+0.2223P] where P=(Fo^2^+2Fc^2^)/3'
_refine_ls_weighting_scheme calc
_refine_ls_wR_factor_gt 0.0969
_refine_ls_wR_factor_ref 0.1052
_reflns_number_gt 3847
_reflns_number_total 4689
_reflns_threshold_expression I>2\s(I)
_cod_data_source_file c5nj00734h2.cif
_cod_data_source_block I
_cod_depositor_comments 'Adding full bibliography for 7054894--7054896.cif.'
_cod_database_code 7054894
_shelx_space_group_comment
;
The symmetry employed for this shelxl refinement is uniquely defined
by the following loop, which should always be used as a source of
symmetry information in preference to the above space-group names.
They are only intended as comments.
;
_shelxl_version_number 2014/6

loop_
_space_group_symop_operation_xyz
'x, y, z'
'-x, -y, -z'

loop_
_atom_site_label
_atom_site_type_symbol
_atom_site_fract_x
_atom_site_fract_y
_atom_site_fract_z
_atom_site_U_iso_or_equiv
_atom_site_adp_type
_atom_site_occupancy
_atom_site_site_symmetry_order
_atom_site_calc_flag
_atom_site_refinement_flags_posn
_atom_site_refinement_flags_adp
S1 S 0.47455(5) 0.17667(3) -0.08057(3) 0.05102(13) Uani 1 1 d . .
O1 O 1.04422(15) -0.19879(11) 0.63011(8) 0.0591(3) Uani 1 1 d . .
O2 O 0.75366(14) -0.27885(9) 0.59501(7) 0.0467(2) Uani 1 1 d . .
O3 O 1.05481(14) -0.09298(10) 0.33344(8) 0.0528(3) Uani 1 1 d . .
N1 N 0.93316(15) 0.10050(10) 0.08741(8) 0.0388(3) Uani 1 1 d . .
N2 N 0.75183(16) 0.09324(10) 0.03882(8) 0.0413(3) Uani 1 1 d . .
H2 H 0.6743 0.0340 0.0477 0.050 Uiso 1 1 calc R U
N3 N 0.83479(16) 0.26484(10) -0.03267(9) 0.0440(3) Uani 1 1 d . .
H3A H 0.9434 0.2500 -0.0032 0.053 Uiso 1 1 calc R U
C1 C 0.9102(2) -0.22170(13) 0.56565(11) 0.0433(3) Uani 1 1 d . .
C2 C 0.5950(2) -0.31206(12) 0.52678(10) 0.0412(3) Uani 1 1 d . .
C3 C 0.4461(2) -0.36903(13) 0.56554(12) 0.0496(4) Uani 1 1 d . .
H3 H 0.4523 -0.3807 0.6349 0.059 Uiso 1 1 calc R U
C4 C 0.2883(2) -0.40818(14) 0.49916(14) 0.0571(4) Uani 1 1 d . .
H4 H 0.1868 -0.4472 0.5237 0.068 Uiso 1 1 calc R U
C5 C 0.2794(3) -0.38971(16) 0.39526(14) 0.0624(4) Uani 1 1 d . .
H5 H 0.1729 -0.4176 0.3509 0.075 Uiso 1 1 calc R U
C6 C 0.4267(2) -0.33063(15) 0.35824(12) 0.0563(4) Uani 1 1 d . .
H6 H 0.4184 -0.3174 0.2890 0.068 Uiso 1 1 calc R U
C7 C 0.5896(2) -0.29011(12) 0.42358(11) 0.0441(3) Uani 1 1 d . .
C8 C 0.7510(2) -0.22675(12) 0.39166(11) 0.0459(3) Uani 1 1 d . .
H8 H 0.7491 -0.2091 0.3236 0.055 Uiso 1 1 calc R U
C9 C 0.9036(2) -0.19293(12) 0.45863(10) 0.0413(3) Uani 1 1 d . .
C10 C 1.0805(2) -0.12785(13) 0.43602(11) 0.0448(3) Uani 1 1 d . .
H6A H 1.1125 -0.0584 0.4814 0.054 Uiso 1 1 calc R U
H6B H 1.1821 -0.1788 0.4467 0.054 Uiso 1 1 calc R U
C11 C 1.20252(19) -0.02560(12) 0.30338(11) 0.0412(3) Uani 1 1 d . .
C12 C 1.3813(2) -0.01323(14) 0.35852(12) 0.0505(4) Uani 1 1 d . .
H12 H 1.4061 -0.0523 0.4190 0.061 Uiso 1 1 calc R U
C13 C 1.5220(2) 0.05699(15) 0.32363(13) 0.0527(4) Uani 1 1 d . .
H13 H 1.6415 0.0646 0.3606 0.063 Uiso 1 1 calc R U
C14 C 1.4868(2) 0.11616(14) 0.23414(12) 0.0495(4) Uani 1 1 d . .
H14 H 1.5816 0.1640 0.2112 0.059 Uiso 1 1 calc R U
C15 C 1.3098(2) 0.10364(12) 0.17924(11) 0.0431(3) Uani 1 1 d . .
H15 H 1.2871 0.1426 0.1186 0.052 Uiso 1 1 calc R U
C16 C 1.16385(19) 0.03402(11) 0.21228(10) 0.0375(3) Uani 1 1 d . .
C17 C 0.97347(19) 0.02771(12) 0.15736(10) 0.0400(3) Uani 1 1 d . .
H9 H 0.8825 -0.0288 0.1732 0.048 Uiso 1 1 calc R U
C18 C 0.69724(19) 0.18103(11) -0.02334(9) 0.0372(3) Uani 1 1 d . .
C19 C 0.83172(18) 0.37414(11) -0.08299(10) 0.0370(3) Uani 1 1 d . .
C20 C 0.68782(19) 0.44715(12) -0.08438(11) 0.0444(3) Uani 1 1 d . .
H20 H 0.5805 0.4232 -0.0568 0.053 Uiso 1 1 calc R U
C21 C 0.7068(2) 0.55710(13) -0.12793(12) 0.0502(4) Uani 1 1 d . .
H21 H 0.6107 0.6069 -0.1293 0.060 Uiso 1 1 calc R U
C22 C 0.8647(2) 0.59374(12) -0.16909(11) 0.0475(4) Uani 1 1 d . .
H22 H 0.8741 0.6676 -0.1980 0.057 Uiso 1 1 calc R U
C23 C 1.0097(2) 0.52123(13) -0.16771(11) 0.0451(3) Uani 1 1 d . .
C24 C 0.99097(19) 0.41086(12) -0.12432(11) 0.0420(3) Uani 1 1 d . .
H24 H 1.0869 0.3611 -0.1231 0.050 Uiso 1 1 calc R U
C25 C 1.1838(3) 0.56074(19) -0.21127(17) 0.0749(6) Uani 1 1 d . .
H25 H 1.2783 0.5937 -0.1577 0.112 Uiso 1 1 calc R U
H13B H 1.1563 0.6198 -0.2604 0.112 Uiso 1 1 calc R U
H13C H 1.2281 0.4940 -0.2436 0.112 Uiso 1 1 calc R U

loop_
_atom_site_aniso_label
_atom_site_aniso_U_11
_atom_site_aniso_U_22
_atom_site_aniso_U_33
_atom_site_aniso_U_23
_atom_site_aniso_U_13
_atom_site_aniso_U_12
S1 0.0431(2) 0.0484(2) 0.0550(2) 0.01790(17) -0.00928(16) -0.01189(15)
O1 0.0498(6) 0.0815(8) 0.0439(6) 0.0131(5) 0.0006(5) 0.0009(5)
O2 0.0509(6) 0.0543(6) 0.0348(5) 0.0097(4) 0.0071(4) 0.0003(5)
O3 0.0512(6) 0.0595(6) 0.0447(6) 0.0259(5) -0.0003(5) -0.0083(5)
N1 0.0411(6) 0.0378(6) 0.0352(6) 0.0084(4) 0.0004(5) -0.0035(5)
N2 0.0426(6) 0.0386(6) 0.0386(6) 0.0130(5) -0.0026(5) -0.0095(5)
N3 0.0372(6) 0.0409(6) 0.0501(7) 0.0182(5) -0.0040(5) -0.0068(5)
C1 0.0488(8) 0.0431(7) 0.0399(7) 0.0082(6) 0.0086(6) 0.0088(6)
C2 0.0498(8) 0.0359(7) 0.0383(7) 0.0014(5) 0.0070(6) 0.0058(6)
C3 0.0568(9) 0.0462(8) 0.0475(8) 0.0027(6) 0.0144(7) 0.0033(7)
C4 0.0539(9) 0.0477(9) 0.0696(11) -0.0048(8) 0.0150(8) -0.0037(7)
C5 0.0604(10) 0.0559(10) 0.0653(11) -0.0125(8) -0.0031(8) -0.0014(8)
C6 0.0677(10) 0.0559(9) 0.0427(8) -0.0027(7) 0.0009(7) 0.0030(8)
C7 0.0563(8) 0.0381(7) 0.0382(7) 0.0022(6) 0.0062(6) 0.0068(6)
C8 0.0623(9) 0.0435(8) 0.0333(7) 0.0087(6) 0.0090(6) 0.0066(7)
C9 0.0506(8) 0.0368(7) 0.0388(7) 0.0099(5) 0.0097(6) 0.0103(6)
C10 0.0486(8) 0.0464(8) 0.0412(8) 0.0157(6) 0.0065(6) 0.0097(6)
C11 0.0437(7) 0.0388(7) 0.0410(7) 0.0105(6) 0.0051(6) 0.0012(6)
C12 0.0488(8) 0.0546(9) 0.0466(8) 0.0139(7) -0.0012(6) 0.0065(7)
C13 0.0392(7) 0.0605(9) 0.0565(9) 0.0032(7) 0.0005(6) 0.0034(7)
C14 0.0427(8) 0.0507(8) 0.0560(9) 0.0030(7) 0.0140(7) -0.0032(6)
C15 0.0486(8) 0.0410(7) 0.0408(7) 0.0078(6) 0.0103(6) 0.0015(6)
C16 0.0419(7) 0.0344(6) 0.0360(7) 0.0058(5) 0.0049(5) 0.0014(5)
C17 0.0443(7) 0.0380(7) 0.0360(7) 0.0099(5) 0.0040(5) -0.0052(5)
C18 0.0439(7) 0.0360(6) 0.0295(6) 0.0053(5) 0.0020(5) -0.0057(5)
C19 0.0391(7) 0.0350(6) 0.0334(6) 0.0083(5) -0.0030(5) -0.0061(5)
C20 0.0392(7) 0.0430(7) 0.0495(8) 0.0062(6) 0.0044(6) -0.0043(6)
C21 0.0468(8) 0.0410(8) 0.0598(9) 0.0076(7) -0.0040(7) 0.0040(6)
C22 0.0542(8) 0.0372(7) 0.0453(8) 0.0134(6) -0.0073(6) -0.0077(6)
C23 0.0443(7) 0.0476(8) 0.0395(7) 0.0117(6) -0.0003(6) -0.0100(6)
C24 0.0383(7) 0.0423(7) 0.0437(8) 0.0095(6) 0.0011(6) -0.0012(5)
C25 0.0605(11) 0.0787(13) 0.0876(14) 0.0323(11) 0.0218(10) -0.0102(9)

loop_
_atom_type_symbol
_atom_type_description
_atom_type_scat_dispersion_real
_atom_type_scat_dispersion_imag
_atom_type_scat_source
C C 0.0033 0.0016 'International Tables Vol C Tables 4.2.6.8 and 6.1.1.4'
H H 0.0000 0.0000 'International Tables Vol C Tables 4.2.6.8 and 6.1.1.4'
N N 0.0061 0.0033 'International Tables Vol C Tables 4.2.6.8 and 6.1.1.4'
O O 0.0106 0.0060 'International Tables Vol C Tables 4.2.6.8 and 6.1.1.4'
S S 0.1246 0.1234 'International Tables Vol C Tables 4.2.6.8 and 6.1.1.4'

loop_
_geom_angle_atom_site_label_1
_geom_angle_atom_site_label_2
_geom_angle_atom_site_label_3
_geom_angle
C1 O2 C2 122.12(11)
C11 O3 C10 115.82(11)
C17 N1 N2 117.72(11)
C18 N2 N1 118.94(10)
C18 N2 H2 120.5
N1 N2 H2 120.5
C18 N3 C19 130.94(11)
C18 N3 H3A 114.5
C19 N3 H3A 114.5
O1 C1 O2 117.52(13)
O1 C1 C9 124.60(14)
O2 C1 C9 117.87(12)
O2 C2 C3 116.76(12)
O2 C2 C7 120.65(13)
C3 C2 C7 122.58(14)
C4 C3 C2 118.47(15)
C4 C3 H3 120.8
C2 C3 H3 120.8
C3 C4 C5 120.47(16)
C3 C4 H4 119.8
C5 C4 H4 119.8
C6 C5 C4 120.38(15)
C6 C5 H5 119.8
C4 C5 H5 119.8
C5 C6 C7 120.61(15)
C5 C6 H6 119.7
C7 C6 H6 119.7
C2 C7 C6 117.48(14)
C2 C7 C8 118.02(13)
C6 C7 C8 124.50(14)
C9 C8 C7 120.98(13)
C9 C8 H8 119.5
C7 C8 H8 119.5
C8 C9 C1 120.24(13)
C8 C9 C10 126.61(13)
C1 C9 C10 113.13(12)
O3 C10 C9 109.22(11)
O3 C10 H6A 109.8
C9 C10 H6A 109.8
O3 C10 H6B 109.8
C9 C10 H6B 109.8
H6A C10 H6B 108.3
O3 C11 C12 123.58(12)
O3 C11 C16 116.24(12)
C12 C11 C16 120.18(13)
C13 C12 C11 120.10(14)
C13 C12 H12 119.9
C11 C12 H12 119.9
C12 C13 C14 120.56(14)
C12 C13 H13 119.7
C14 C13 H13 119.7
C15 C14 C13 119.39(13)
C15 C14 H14 120.3
C13 C14 H14 120.3
C14 C15 C16 121.70(13)
C14 C15 H15 119.1
C16 C15 H15 119.1
C15 C16 C11 118.06(12)
C15 C16 C17 121.38(12)
C11 C16 C17 120.48(12)
N1 C17 C16 119.43(12)
N1 C17 H9 120.3
C16 C17 H9 120.3
N3 C18 N2 113.76(11)
N3 C18 S1 126.34(10)
N2 C18 S1 119.90(9)
C20 C19 C24 120.11(12)
C20 C19 N3 123.43(12)
C24 C19 N3 116.23(12)
C19 C20 C21 118.66(13)
C19 C20 H20 120.7
C21 C20 H20 120.7
C22 C21 C20 121.35(14)
C22 C21 H21 119.3
C20 C21 H21 119.3
C21 C22 C23 120.33(13)
C21 C22 H22 119.8
C23 C22 H22 119.8
C22 C23 C24 118.46(13)
C22 C23 C25 120.87(14)
C24 C23 C25 120.67(15)
C19 C24 C23 121.09(14)
C19 C24 H24 119.5
C23 C24 H24 119.5
C23 C25 H25 109.5
C23 C25 H13B 109.5
H25 C25 H13B 109.5
C23 C25 H13C 109.5
H25 C25 H13C 109.5
H13B C25 H13C 109.5

loop_
_geom_bond_atom_site_label_1
_geom_bond_atom_site_label_2
_geom_bond_distance
S1 C18 1.6810(13)
O1 C1 1.2067(18)
O2 C1 1.3699(17)
O2 C2 1.3792(17)
O3 C11 1.3747(16)
O3 C10 1.4204(16)
N1 C17 1.2774(16)
N1 N2 1.3754(15)
N2 C18 1.3574(17)
N2 H2 0.8600
N3 C18 1.3394(16)
N3 C19 1.4221(16)
N3 H3A 0.8600
C1 C9 1.4625(19)
C2 C3 1.381(2)
C2 C7 1.396(2)
C3 C4 1.376(2)
C3 H3 0.9300
C4 C5 1.395(3)
C4 H4 0.9300
C5 C6 1.371(2)
C5 H5 0.9300
C6 C7 1.399(2)
C6 H6 0.9300
C7 C8 1.443(2)
C8 C9 1.340(2)
C8 H8 0.9300
C9 C10 1.498(2)
C10 H6A 0.9700
C10 H6B 0.9700
C11 C12 1.3900(19)
C11 C16 1.4065(18)
C12 C13 1.381(2)
C12 H12 0.9300
C13 C14 1.383(2)
C13 H13 0.9300
C14 C15 1.378(2)
C14 H14 0.9300
C15 C16 1.3947(19)
C15 H15 0.9300
C16 C17 1.4627(18)
C17 H9 0.9300
C19 C20 1.382(2)
C19 C24 1.3856(19)
C20 C21 1.391(2)
C20 H20 0.9300
C21 C22 1.376(2)
C21 H21 0.9300
C22 C23 1.385(2)
C22 H22 0.9300
C23 C24 1.3940(19)
C23 C25 1.502(2)
C24 H24 0.9300
C25 H25 0.9600
C25 H13B 0.9600
C25 H13C 0.9600

loop_
_geom_hbond_atom_site_label_D
_geom_hbond_atom_site_label_H
_geom_hbond_atom_site_label_A
_geom_hbond_distance_DH
_geom_hbond_distance_HA
_geom_hbond_distance_DA
_geom_hbond_angle_DHA
_geom_hbond_site_symmetry_A
N2 H2 S1 0.86 2.61 3.4422(11) 163.7 2_655
N3 H3A N1 0.86 2.11 2.5631(15) 112.7 .
C20 H20 S1 0.93 2.83 3.3181(14) 114.0 .

loop_
_geom_torsion_atom_site_label_1
_geom_torsion_atom_site_label_2
_geom_torsion_atom_site_label_3
_geom_torsion_atom_site_label_4
_geom_torsion
C17 N1 N2 C18 169.14(13)
C2 O2 C1 O1 -178.12(13)
C2 O2 C1 C9 1.78(19)
C1 O2 C2 C3 -179.95(12)
C1 O2 C2 C7 1.15(19)
O2 C2 C3 C4 -177.20(13)
C7 C2 C3 C4 1.7(2)
C2 C3 C4 C5 -0.4(2)
C3 C4 C5 C6 -1.0(3)
C4 C5 C6 C7 1.3(3)
O2 C2 C7 C6 177.43(13)
C3 C2 C7 C6 -1.4(2)
O2 C2 C7 C8 -2.99(19)
C3 C2 C7 C8 178.18(13)
C5 C6 C7 C2 -0.1(2)
C5 C6 C7 C8 -179.67(14)
C2 C7 C8 C9 1.9(2)
C6 C7 C8 C9 -178.58(14)
C7 C8 C9 C1 1.0(2)
C7 C8 C9 C10 179.49(13)
O1 C1 C9 C8 177.02(15)
O2 C1 C9 C8 -2.9(2)
O1 C1 C9 C10 -1.6(2)
O2 C1 C9 C10 178.47(12)
C11 O3 C10 C9 176.12(12)
C8 C9 C10 O3 7.4(2)
C1 C9 C10 O3 -174.03(12)
C10 O3 C11 C12 14.4(2)
C10 O3 C11 C16 -164.56(13)
O3 C11 C12 C13 -179.43(14)
C16 C11 C12 C13 -0.5(2)
C11 C12 C13 C14 0.4(2)
C12 C13 C14 C15 -0.6(2)
C13 C14 C15 C16 0.9(2)
C14 C15 C16 C11 -1.0(2)
C14 C15 C16 C17 175.70(13)
O3 C11 C16 C15 179.81(12)
C12 C11 C16 C15 0.8(2)
O3 C11 C16 C17 3.1(2)
C12 C11 C16 C17 -175.96(13)
N2 N1 C17 C16 -178.80(12)
C15 C16 C17 N1 -10.9(2)
C11 C16 C17 N1 165.73(13)
C19 N3 C18 N2 -174.28(14)
C19 N3 C18 S1 6.1(2)
N1 N2 C18 N3 2.42(18)
N1 N2 C18 S1 -177.95(10)
C18 N3 C19 C20 37.8(2)
C18 N3 C19 C24 -147.81(15)
C24 C19 C20 C21 0.1(2)
N3 C19 C20 C21 174.23(13)
C19 C20 C21 C22 0.0(2)
C20 C21 C22 C23 -0.2(2)
C21 C22 C23 C24 0.3(2)
C21 C22 C23 C25 -179.28(15)
C20 C19 C24 C23 0.1(2)
N3 C19 C24 C23 -174.49(12)
C22 C23 C24 C19 -0.3(2)
C25 C23 C24 C19 179.33(15)
